data_4327795
loop_
_publ_author_name
'Rampal Pandey'
'Rakesh Kumar Gupta'
'Mohammad Shahid'
'Biswajit Maiti'
'Arvind Misra'
'Daya Shankar Pandey'

_publ_section_title
;
 Synthesis and Characterization of Electroactive Ferrocene Derivatives:
 Ferrocenylimidazoquinazoline as a Multichannel Chemosensor Selectively
 for Hg2+ and Pb2+ Ions in an Aqueous Environment
;
_journal_name_full 'Inorganic Chemistry'
_journal_page_first 298
_journal_page_last 311
_journal_paper_doi 10.1021/ic201663m
_journal_volume 51
_journal_year 2012
_chemical_formula_sum 'C17 H16 Fe N2'
_chemical_formula_weight 303.18
_space_group_IT_number 29
_symmetry_cell_setting orthorhombic
_symmetry_Int_Tables_number 29
_symmetry_space_group_name_Hall 'P 2c -2ac'
_symmetry_space_group_name_H-M 'P c a 21'
_atom_sites_solution_hydrogens geom
_atom_sites_solution_primary direct
_atom_sites_solution_secondary difmap
_audit_creation_method SHELXL-97
_cell_angle_alpha 90.00
_cell_angle_beta 90.00
_cell_angle_gamma 90.00
_cell_formula_units_Z 4
_cell_length_a 18.7719(4)
_cell_length_b 5.88490(10)
_cell_length_c 12.4887(2)
_cell_measurement_temperature 150(2)
_cell_volume 1379.64(4)
_computing_structure_refinement 'SHELXL-97 (Sheldrick, 1997)'
_diffrn_ambient_temperature 150(2)
_diffrn_measured_fraction_theta_full 0.998
_diffrn_measured_fraction_theta_max 0.998
_diffrn_radiation_monochromator graphite
_diffrn_radiation_type MoK\a
_diffrn_radiation_wavelength 0.71073
_diffrn_reflns_av_R_equivalents 0.0183
_diffrn_reflns_av_sigmaI/netI 0.0137
_diffrn_reflns_limit_h_max 22
_diffrn_reflns_limit_h_min -17
_diffrn_reflns_limit_k_max 6
_diffrn_reflns_limit_k_min -6
_diffrn_reflns_limit_l_max 14
_diffrn_reflns_limit_l_min -14
_diffrn_reflns_number 9436
_diffrn_reflns_theta_full 24.99
_diffrn_reflns_theta_max 24.99
_diffrn_reflns_theta_min 3.46
_diffrn_source 'fine-focus sealed tube'
_exptl_absorpt_coefficient_mu 1.081
_exptl_absorpt_correction_T_max 0.8293
_exptl_absorpt_correction_T_min 0.7518
_exptl_absorpt_correction_type multi-scan
_exptl_crystal_colour 'Dark red'
_exptl_crystal_density_diffrn 1.460
_exptl_crystal_description Block
_exptl_crystal_F_000 632
_exptl_crystal_size_max 0.28
_exptl_crystal_size_mid 0.23
_exptl_crystal_size_min 0.18
_refine_diff_density_max 0.236
_refine_diff_density_min -0.237
_refine_diff_density_rms 0.035
_refine_ls_abs_structure_details 'Flack H D (1983), Acta Cryst. A39, 876-881'
_refine_ls_abs_structure_Flack 0.490(16)
_refine_ls_extinction_method none
_refine_ls_goodness_of_fit_ref 0.838
_refine_ls_hydrogen_treatment mone
_refine_ls_matrix_type full
_refine_ls_number_parameters 181
_refine_ls_number_reflns 2415
_refine_ls_number_restraints 1
_refine_ls_restrained_S_all 0.838
_refine_ls_R_factor_all 0.0233
_refine_ls_R_factor_gt 0.0226
_refine_ls_shift/su_max 0.000
_refine_ls_shift/su_mean 0.000
_refine_ls_structure_factor_coef Fsqd
_refine_ls_weighting_details 'calc w=1/[\s^2^(Fo^2^)+(0.0471P)^2^+0.9422P] where P=(Fo^2^+2Fc^2^)/3'
_refine_ls_weighting_scheme calc
_refine_ls_wR_factor_gt 0.0587
_refine_ls_wR_factor_ref 0.0591
_reflns_number_gt 2349
_reflns_number_total 2415
_reflns_threshold_expression >2sigma(I)
_cod_data_source_file ic201663m_si_002_2.cif
_cod_data_source_block 2
_cod_database_code 4327795

loop_
_symmetry_equiv_pos_as_xyz
'x, y, z'
'-x, -y, z+1/2'
'-x+1/2, y, z+1/2'
'x+1/2, -y, z'

loop_
_atom_site_label
_atom_site_type_symbol
_atom_site_fract_x
_atom_site_fract_y
_atom_site_fract_z
_atom_site_U_iso_or_equiv
_atom_site_adp_type
_atom_site_occupancy
_atom_site_symmetry_multiplicity
_atom_site_calc_flag
_atom_site_refinement_flags
Fe1 Fe 0.069770(13) 0.22591(4) 0.46732(4) 0.01676(9) Uani 1 1 d .
N1 N 0.35851(12) -0.7188(3) 0.43844(18) 0.0308(6) Uani 1 1 d .
C1 C 0.10901(12) 0.0961(4) 0.32825(17) 0.0196(5) Uani 1 1 d .
C2 C 0.08101(13) 0.3224(4) 0.31225(17) 0.0225(5) Uani 1 1 d .
H2 H 0.1070 0.4510 0.2878 0.027 Uiso 1 1 calc R
C3 C 0.00803(13) 0.3176(4) 0.33950(18) 0.0242(5) Uani 1 1 d .
H3 H -0.0238 0.4429 0.3360 0.029 Uiso 1 1 calc R
C4 C -0.00997(12) 0.0940(4) 0.37312(17) 0.0240(5) Uani 1 1 d .
H4 H -0.0556 0.0447 0.3963 0.029 Uiso 1 1 calc R
C5 C 0.05192(12) -0.0421(4) 0.36609(17) 0.0197(4) Uani 1 1 d .
H5 H 0.0549 -0.1989 0.3836 0.024 Uiso 1 1 calc R
C6 C 0.15154(14) 0.2383(5) 0.5749(2) 0.0328(6) Uani 1 1 d .
H6 H 0.1990 0.1884 0.5627 0.039 Uiso 1 1 calc R
C7 C 0.12483(13) 0.4591(4) 0.55509(18) 0.0290(5) Uani 1 1 d .
H7 H 0.1512 0.5834 0.5271 0.035 Uiso 1 1 calc R
C8 C 0.05195(14) 0.4625(4) 0.58429(19) 0.0297(5) Uani 1 1 d .
H8 H 0.0209 0.5894 0.5795 0.036 Uiso 1 1 calc R
C9 C 0.03361(18) 0.2433(4) 0.6219(2) 0.0321(6) Uani 1 1 d .
H9 H -0.0120 0.1971 0.6466 0.039 Uiso 1 1 calc R
C10 C 0.09517(16) 0.1048(5) 0.6163(2) 0.0325(6) Uani 1 1 d .
H10 H 0.0981 -0.0504 0.6367 0.039 Uiso 1 1 calc R
C11 C 0.18303(11) 0.0313(4) 0.31296(16) 0.0204(4) Uani 1 1 d .
H11 H 0.2177 0.1479 0.3055 0.024 Uiso 1 1 calc R
N2 N 0.20337(10) -0.1737(3) 0.30914(14) 0.0223(4) Uani 1 1 d .
C13 C 0.28043(12) -0.2122(4) 0.29526(19) 0.0245(5) Uani 1 1 d .
H13A H 0.3058 -0.0647 0.2960 0.029 Uiso 1 1 calc R
H13B H 0.2893 -0.2859 0.2253 0.029 Uiso 1 1 calc R
C14 C 0.30835(11) -0.3608(4) 0.38377(17) 0.0208(5) Uani 1 1 d .
C15 C 0.30921(13) -0.2884(4) 0.4897(2) 0.0290(6) Uani 1 1 d .
H15 H 0.2920 -0.1418 0.5081 0.035 Uiso 1 1 calc R
C16 C 0.33536(14) -0.4316(5) 0.56783(18) 0.0304(6) Uani 1 1 d .
H16 H 0.3372 -0.3842 0.6405 0.036 Uiso 1 1 calc R
C17 C 0.35867(14) -0.6435(5) 0.5387(2) 0.0297(6) Uani 1 1 d .
H17 H 0.3759 -0.7419 0.5932 0.036 Uiso 1 1 calc R
C18 C 0.33398(12) -0.5764(4) 0.36329(19) 0.0241(5) Uani 1 1 d .
H18 H 0.3343 -0.6271 0.2911 0.029 Uiso 1 1 calc R

loop_
_atom_site_aniso_label
_atom_site_aniso_U_11
_atom_site_aniso_U_22
_atom_site_aniso_U_33
_atom_site_aniso_U_23
_atom_site_aniso_U_13
_atom_site_aniso_U_12
Fe1 0.01901(14) 0.01728(14) 0.01400(14) -0.0007(2) -0.00008(17) -0.00081(10)
N1 0.0351(12) 0.0276(11) 0.0298(14) -0.0018(8) 0.0011(9) 0.0069(8)
C1 0.0255(11) 0.0203(12) 0.0129(10) 0.0000(9) -0.0024(9) 0.0011(10)
C2 0.0298(12) 0.0231(12) 0.0147(10) 0.0022(9) 0.0001(9) 0.0012(10)
C3 0.0257(12) 0.0286(13) 0.0182(11) 0.0002(9) -0.0038(9) 0.0074(10)
C4 0.0186(11) 0.0327(13) 0.0206(10) -0.0036(9) -0.0031(8) -0.0044(9)
C5 0.0240(11) 0.0193(11) 0.0159(10) -0.0027(9) -0.0023(8) -0.0024(9)
C6 0.0294(13) 0.0446(15) 0.0245(12) -0.0129(10) -0.0105(11) 0.0066(11)
C7 0.0359(13) 0.0289(13) 0.0221(11) -0.0074(9) -0.0019(10) -0.0108(11)
C8 0.0381(14) 0.0284(14) 0.0226(11) -0.0098(10) -0.0006(10) 0.0040(11)
C9 0.0398(18) 0.0429(16) 0.0137(12) -0.0023(10) 0.0050(11) -0.0082(12)
C10 0.0516(17) 0.0297(15) 0.0162(11) 0.0024(11) -0.0120(11) 0.0007(13)
C11 0.0224(11) 0.0238(12) 0.0150(9) -0.0009(8) 0.0010(8) -0.0020(9)
N2 0.0211(9) 0.0260(10) 0.0198(9) -0.0027(8) -0.0002(7) 0.0010(8)
C13 0.0238(12) 0.0287(12) 0.0209(11) -0.0001(9) 0.0045(10) 0.0037(9)
C14 0.0135(10) 0.0253(13) 0.0235(11) -0.0024(9) 0.0037(8) -0.0020(9)
C15 0.0295(11) 0.0268(11) 0.0308(19) -0.0065(10) -0.0001(10) 0.0062(9)
C16 0.0317(13) 0.0414(15) 0.0181(12) -0.0053(12) -0.0013(10) 0.0030(13)
C17 0.0273(13) 0.0355(15) 0.0263(12) 0.0043(12) -0.0021(9) 0.0032(12)
C18 0.0242(11) 0.0246(13) 0.0235(11) -0.0048(11) 0.0026(9) -0.0008(10)

loop_
_atom_type_symbol
_atom_type_description
_atom_type_scat_dispersion_real
_atom_type_scat_dispersion_imag
_atom_type_scat_source
C C 0.0033 0.0016 'International Tables Vol C Tables 4.2.6.8 and 6.1.1.4'
H H 0.0000 0.0000 'International Tables Vol C Tables 4.2.6.8 and 6.1.1.4'
N N 0.0061 0.0033 'International Tables Vol C Tables 4.2.6.8 and 6.1.1.4'
Fe Fe 0.3463 0.8444 'International Tables Vol C Tables 4.2.6.8 and 6.1.1.4'

loop_
_geom_angle_atom_site_label_1
_geom_angle_atom_site_label_2
_geom_angle_atom_site_label_3
_geom_angle
C1 Fe1 C2 41.67(10)
C1 Fe1 C7 121.88(10)
C2 Fe1 C7 105.79(10)
C1 Fe1 C3 68.78(10)
C2 Fe1 C3 40.55(9)
C7 Fe1 C3 121.98(10)
C1 Fe1 C6 107.64(10)
C2 Fe1 C6 122.69(11)
C7 Fe1 C6 40.58(10)
C3 Fe1 C6 158.52(11)
C1 Fe1 C9 160.50(10)
C2 Fe1 C9 156.88(11)
C7 Fe1 C9 68.14(10)
C3 Fe1 C9 122.31(13)
C6 Fe1 C9 68.10(12)
C1 Fe1 C8 157.52(10)
C2 Fe1 C8 120.53(10)
C7 Fe1 C8 40.58(10)
C3 Fe1 C8 106.57(10)
C6 Fe1 C8 68.19(10)
C9 Fe1 C8 40.44(10)
C1 Fe1 C5 40.87(9)
C2 Fe1 C5 69.13(10)
C7 Fe1 C5 158.94(10)
C3 Fe1 C5 68.21(10)
C6 Fe1 C5 123.82(10)
C9 Fe1 C5 124.44(10)
C8 Fe1 C5 159.68(9)
C1 Fe1 C10 124.08(9)
C2 Fe1 C10 160.05(11)
C7 Fe1 C10 68.14(11)
C3 Fe1 C10 158.84(11)
C6 Fe1 C10 40.49(12)
C9 Fe1 C10 40.42(12)
C8 Fe1 C10 68.04(11)
C5 Fe1 C10 109.31(10)
C1 Fe1 C4 68.50(9)
C2 Fe1 C4 68.61(10)
C7 Fe1 C4 158.63(10)
C3 Fe1 C4 40.57(10)
C6 Fe1 C4 159.65(11)
C9 Fe1 C4 108.47(11)
C8 Fe1 C4 123.12(10)
C5 Fe1 C4 40.30(9)
C10 Fe1 C4 123.91(11)
C17 N1 C18 116.9(2)
C5 C1 C2 107.3(2)
C5 C1 C11 127.7(2)
C2 C1 C11 124.8(2)
C5 C1 Fe1 70.08(12)
C2 C1 Fe1 68.94(13)
C11 C1 Fe1 123.82(15)
C3 C2 C1 107.5(2)
C3 C2 Fe1 70.33(13)
C1 C2 Fe1 69.39(12)
C3 C2 H2 126.2
C1 C2 H2 126.2
Fe1 C2 H2 125.6
C4 C3 C2 108.7(2)
C4 C3 Fe1 70.13(12)
C2 C3 Fe1 69.12(13)
C4 C3 H3 125.7
C2 C3 H3 125.7
Fe1 C3 H3 126.7
C3 C4 C5 108.1(2)
C3 C4 Fe1 69.31(12)
C5 C4 Fe1 69.59(12)
C3 C4 H4 125.9
C5 C4 H4 125.9
Fe1 C4 H4 126.7
C4 C5 C1 108.3(2)
C4 C5 Fe1 70.11(12)
C1 C5 Fe1 69.05(12)
C4 C5 H5 125.8
C1 C5 H5 125.8
Fe1 C5 H5 126.6
C10 C6 C7 108.0(2)
C10 C6 Fe1 70.02(15)
C7 C6 Fe1 69.56(14)
C10 C6 H6 126.0
C7 C6 H6 126.0
Fe1 C6 H6 126.0
C8 C7 C6 108.1(2)
C8 C7 Fe1 70.00(13)
C6 C7 Fe1 69.85(13)
C8 C7 H7 126.0
C6 C7 H7 126.0
Fe1 C7 H7 125.8
C7 C8 C9 107.9(2)
C7 C8 Fe1 69.42(13)
C9 C8 Fe1 69.91(14)
C7 C8 H8 126.0
C9 C8 H8 126.0
Fe1 C8 H8 126.2
C10 C9 C8 108.0(3)
C10 C9 Fe1 69.78(15)
C8 C9 Fe1 69.65(14)
C10 C9 H9 126.0
C8 C9 H9 126.0
Fe1 C9 H9 126.2
C6 C10 C9 108.0(2)
C6 C10 Fe1 69.49(15)
C9 C10 Fe1 69.80(14)
C6 C10 H10 126.0
C9 C10 H10 126.0
Fe1 C10 H10 126.3
N2 C11 C1 122.9(2)
N2 C11 H11 118.5
C1 C11 H11 118.5
C11 N2 C13 116.54(19)
N2 C13 C14 110.17(18)
N2 C13 H13A 109.6
C14 C13 H13A 109.6
N2 C13 H13B 109.6
C14 C13 H13B 109.6
H13A C13 H13B 108.1
C18 C14 C15 117.0(2)
C18 C14 C13 121.3(2)
C15 C14 C13 121.7(2)
C16 C15 C14 119.4(2)
C16 C15 H15 120.3
C14 C15 H15 120.3
C17 C16 C15 118.8(2)
C17 C16 H16 120.6
C15 C16 H16 120.6
N1 C17 C16 123.6(2)
N1 C17 H17 118.2
C16 C17 H17 118.2
N1 C18 C14 124.4(2)
N1 C18 H18 117.8
C14 C18 H18 117.8

loop_
_geom_bond_atom_site_label_1
_geom_bond_atom_site_label_2
_geom_bond_distance
Fe1 C1 2.035(2)
Fe1 C2 2.029(2)
Fe1 C7 2.038(2)
Fe1 C3 2.045(2)
Fe1 C6 2.042(3)
Fe1 C9 2.049(3)
Fe1 C8 2.045(2)
Fe1 C5 2.049(2)
Fe1 C10 2.049(3)
Fe1 C4 2.056(2)
N1 C17 1.328(4)
N1 C18 1.340(3)
C1 C5 1.426(3)
C1 C2 1.446(3)
C1 C11 1.453(3)
C2 C3 1.412(3)
C2 H2 0.9500
C3 C4 1.422(3)
C3 H3 0.9500
C4 C5 1.414(3)
C4 H4 0.9500
C5 H5 0.9500
C6 C10 1.415(4)
C6 C7 1.415(4)
C6 H6 0.9500
C7 C8 1.416(4)
C7 H7 0.9500
C8 C9 1.415(3)
C8 H8 0.9500
C9 C10 1.416(4)
C9 H9 0.9500
C10 H10 0.9500
C11 N2 1.266(3)
C11 H11 0.9500
N2 C13 1.474(3)
C13 C14 1.504(3)
C13 H13A 0.9900
C13 H13B 0.9900
C14 C18 1.381(4)
C14 C15 1.390(3)
C15 C16 1.380(4)
C15 H15 0.9500
C16 C17 1.371(4)
C16 H16 0.9500
C17 H17 0.9500
C18 H18 0.9500

loop_
_geom_torsion_atom_site_label_1
_geom_torsion_atom_site_label_2
_geom_torsion_atom_site_label_3
_geom_torsion_atom_site_label_4
_geom_torsion
C2 Fe1 C1 C5 -118.64(19)
C7 Fe1 C1 C5 163.89(13)
C3 Fe1 C1 C5 -80.81(14)
C6 Fe1 C1 C5 121.68(14)
C9 Fe1 C1 C5 47.6(4)
C8 Fe1 C1 C5 -162.9(2)
C10 Fe1 C1 C5 80.12(16)
C4 Fe1 C1 C5 -37.10(13)
C7 Fe1 C1 C2 -77.47(17)
C3 Fe1 C1 C2 37.83(14)
C6 Fe1 C1 C2 -119.69(15)
C9 Fe1 C1 C2 166.2(3)
C8 Fe1 C1 C2 -44.2(3)
C5 Fe1 C1 C2 118.64(19)
C10 Fe1 C1 C2 -161.24(16)
C4 Fe1 C1 C2 81.54(15)
C2 Fe1 C1 C11 118.6(3)
C7 Fe1 C1 C11 41.1(2)
C3 Fe1 C1 C11 156.4(2)
C6 Fe1 C1 C11 -1.1(2)
C9 Fe1 C1 C11 -75.1(4)
C8 Fe1 C1 C11 74.4(3)
C5 Fe1 C1 C11 -122.8(3)
C10 Fe1 C1 C11 -42.6(2)
C4 Fe1 C1 C11 -159.9(2)
C5 C1 C2 C3 -0.5(2)
C11 C1 C2 C3 -177.58(19)
Fe1 C1 C2 C3 -60.28(16)
C5 C1 C2 Fe1 59.82(15)
C11 C1 C2 Fe1 -117.3(2)
C1 Fe1 C2 C3 118.4(2)
C7 Fe1 C2 C3 -121.07(15)
C6 Fe1 C2 C3 -161.93(15)
C9 Fe1 C2 C3 -49.9(4)
C8 Fe1 C2 C3 -79.62(17)
C5 Fe1 C2 C3 80.48(16)
C10 Fe1 C2 C3 169.7(3)
C4 Fe1 C2 C3 37.14(15)
C7 Fe1 C2 C1 120.52(15)
C3 Fe1 C2 C1 -118.4(2)
C6 Fe1 C2 C1 79.66(17)
C9 Fe1 C2 C1 -168.3(3)
C8 Fe1 C2 C1 161.97(14)
C5 Fe1 C2 C1 -37.93(13)
C10 Fe1 C2 C1 51.3(4)
C4 Fe1 C2 C1 -81.27(15)
C1 C2 C3 C4 0.6(3)
Fe1 C2 C3 C4 -59.12(15)
C1 C2 C3 Fe1 59.69(15)
C1 Fe1 C3 C4 81.32(15)
C2 Fe1 C3 C4 120.2(2)
C7 Fe1 C3 C4 -163.50(14)
C6 Fe1 C3 C4 165.6(3)
C9 Fe1 C3 C4 -80.65(17)
C8 Fe1 C3 C4 -121.94(15)
C5 Fe1 C3 C4 37.24(13)
C10 Fe1 C3 C4 -50.1(4)
C1 Fe1 C3 C2 -38.86(15)
C7 Fe1 C3 C2 76.33(17)
C6 Fe1 C3 C2 45.5(3)
C9 Fe1 C3 C2 159.17(15)
C8 Fe1 C3 C2 117.88(15)
C5 Fe1 C3 C2 -82.93(15)
C10 Fe1 C3 C2 -170.3(3)
C4 Fe1 C3 C2 -120.2(2)
C2 C3 C4 C5 -0.5(2)
Fe1 C3 C4 C5 -58.96(15)
C2 C3 C4 Fe1 58.51(16)
C1 Fe1 C4 C3 -82.06(15)
C2 Fe1 C4 C3 -37.12(14)
C7 Fe1 C4 C3 41.4(3)
C6 Fe1 C4 C3 -164.9(3)
C9 Fe1 C4 C3 118.46(17)
C8 Fe1 C4 C3 76.20(17)
C5 Fe1 C4 C3 -119.67(19)
C10 Fe1 C4 C3 160.50(16)
C1 Fe1 C4 C5 37.61(13)
C2 Fe1 C4 C5 82.54(14)
C7 Fe1 C4 C5 161.1(2)
C3 Fe1 C4 C5 119.67(19)
C6 Fe1 C4 C5 -45.2(3)
C9 Fe1 C4 C5 -121.88(14)
C8 Fe1 C4 C5 -164.13(14)
C10 Fe1 C4 C5 -79.83(16)
C3 C4 C5 C1 0.2(2)
Fe1 C4 C5 C1 -58.63(15)
C3 C4 C5 Fe1 58.78(15)
C2 C1 C5 C4 0.2(2)
C11 C1 C5 C4 177.2(2)
Fe1 C1 C5 C4 59.28(15)
C2 C1 C5 Fe1 -59.10(15)
C11 C1 C5 Fe1 117.9(2)
C1 Fe1 C5 C4 -119.80(18)
C2 Fe1 C5 C4 -81.15(14)
C7 Fe1 C5 C4 -160.8(3)
C3 Fe1 C5 C4 -37.49(13)
C6 Fe1 C5 C4 162.72(15)
C9 Fe1 C5 C4 77.59(17)
C8 Fe1 C5 C4 41.3(3)
C10 Fe1 C5 C4 120.05(15)
C2 Fe1 C5 C1 38.65(14)
C7 Fe1 C5 C1 -41.0(3)
C3 Fe1 C5 C1 82.31(15)
C6 Fe1 C5 C1 -77.48(17)
C9 Fe1 C5 C1 -162.61(16)
C8 Fe1 C5 C1 161.1(3)
C10 Fe1 C5 C1 -120.16(15)
C4 Fe1 C5 C1 119.80(18)
C1 Fe1 C6 C10 -122.21(15)
C2 Fe1 C6 C10 -165.55(16)
C7 Fe1 C6 C10 119.1(2)
C3 Fe1 C6 C10 161.0(3)
C9 Fe1 C6 C10 37.55(16)
C8 Fe1 C6 C10 81.28(18)
C5 Fe1 C6 C10 -80.12(18)
C4 Fe1 C6 C10 -46.6(4)
C1 Fe1 C6 C7 118.73(16)
C2 Fe1 C6 C7 75.38(18)
C3 Fe1 C6 C7 42.0(3)
C9 Fe1 C6 C7 -81.51(16)
C8 Fe1 C6 C7 -37.78(15)
C5 Fe1 C6 C7 160.82(14)
C10 Fe1 C6 C7 -119.1(2)
C4 Fe1 C6 C7 -165.6(3)
C10 C6 C7 C8 0.1(3)
Fe1 C6 C7 C8 59.80(16)
C10 C6 C7 Fe1 -59.72(18)
C1 Fe1 C7 C8 161.20(14)
C2 Fe1 C7 C8 118.78(15)
C3 Fe1 C7 C8 77.76(17)
C6 Fe1 C7 C8 -119.0(2)
C9 Fe1 C7 C8 -37.61(15)
C5 Fe1 C7 C8 -168.4(2)
C10 Fe1 C7 C8 -81.32(17)
C4 Fe1 C7 C8 47.3(3)
C1 Fe1 C7 C6 -79.78(18)
C2 Fe1 C7 C6 -122.19(16)
C3 Fe1 C7 C6 -163.22(16)
C9 Fe1 C7 C6 81.41(18)
C8 Fe1 C7 C6 119.0(2)
C5 Fe1 C7 C6 -49.4(3)
C10 Fe1 C7 C6 37.70(17)
C4 Fe1 C7 C6 166.3(3)
C6 C7 C8 C9 -0.2(3)
Fe1 C7 C8 C9 59.53(17)
C6 C7 C8 Fe1 -59.71(16)
C1 Fe1 C8 C7 -45.7(3)
C2 Fe1 C8 C7 -78.28(17)
C3 Fe1 C8 C7 -120.13(15)
C6 Fe1 C8 C7 37.79(15)
C9 Fe1 C8 C7 119.2(2)
C5 Fe1 C8 C7 168.0(3)
C10 Fe1 C8 C7 81.58(17)
C4 Fe1 C8 C7 -161.35(14)
C1 Fe1 C8 C9 -164.9(2)
C2 Fe1 C8 C9 162.55(18)
C7 Fe1 C8 C9 -119.2(2)
C3 Fe1 C8 C9 120.71(19)
C6 Fe1 C8 C9 -81.38(19)
C5 Fe1 C8 C9 48.9(4)
C10 Fe1 C8 C9 -37.59(18)
C4 Fe1 C8 C9 79.5(2)
C7 C8 C9 C10 0.2(3)
Fe1 C8 C9 C10 59.43(17)
C7 C8 C9 Fe1 -59.23(16)
C1 Fe1 C9 C10 43.4(4)
C2 Fe1 C9 C10 -160.4(3)
C7 Fe1 C9 C10 -81.51(18)
C3 Fe1 C9 C10 163.57(16)
C6 Fe1 C9 C10 -37.62(17)
C8 Fe1 C9 C10 -119.3(2)
C5 Fe1 C9 C10 79.24(19)
C4 Fe1 C9 C10 120.99(17)
C1 Fe1 C9 C8 162.6(3)
C2 Fe1 C9 C8 -41.1(4)
C7 Fe1 C9 C8 37.74(17)
C3 Fe1 C9 C8 -77.18(19)
C6 Fe1 C9 C8 81.63(18)
C5 Fe1 C9 C8 -161.51(15)
C10 Fe1 C9 C8 119.3(2)
C4 Fe1 C9 C8 -119.76(17)
C7 C6 C10 C9 0.0(3)
Fe1 C6 C10 C9 -59.39(18)
C7 C6 C10 Fe1 59.44(17)
C8 C9 C10 C6 -0.2(3)
Fe1 C9 C10 C6 59.19(18)
C8 C9 C10 Fe1 -59.35(17)
C1 Fe1 C10 C6 76.78(17)
C2 Fe1 C10 C6 38.0(4)
C7 Fe1 C10 C6 -37.79(16)
C3 Fe1 C10 C6 -160.8(3)
C9 Fe1 C10 C6 -119.3(2)
C8 Fe1 C10 C6 -81.68(17)
C5 Fe1 C10 C6 119.86(15)
C4 Fe1 C10 C6 162.28(15)
C1 Fe1 C10 C9 -163.94(16)
C2 Fe1 C10 C9 157.3(3)
C7 Fe1 C10 C9 81.50(16)
C3 Fe1 C10 C9 -41.5(4)
C6 Fe1 C10 C9 119.3(2)
C8 Fe1 C10 C9 37.61(16)
C5 Fe1 C10 C9 -120.85(16)
C4 Fe1 C10 C9 -78.43(18)
C5 C1 C11 N2 16.4(3)
C2 C1 C11 N2 -167.1(2)
Fe1 C1 C11 N2 106.4(2)
C1 C11 N2 C13 -178.88(19)
C11 N2 C13 C14 124.6(2)
N2 C13 C14 C18 114.0(2)
N2 C13 C14 C15 -65.7(3)
C18 C14 C15 C16 0.3(4)
C13 C14 C15 C16 180.0(2)
C14 C15 C16 C17 -1.1(4)
C18 N1 C17 C16 0.0(4)
C15 C16 C17 N1 1.0(4)
C17 N1 C18 C14 -1.0(4)
C15 C14 C18 N1 0.8(4)
C13 C14 C18 N1 -178.9(2)
